data_4070563
loop_
_publ_author_name
'Roger, Mathieu'
'Belkhiri, Lotfi'
'Arliguie, Th\'er\`ese'
'Thu\'ery, Pierre'
'Boucekkine, Abdou'
'Ephritikhine, Michel'

_publ_section_title
;
 Uranium and Lanthanide Complexes with the 2-Mercapto Benzothiazolate
 Ligand: Evidence for a Specific Covalent Binding Site in the
 Differentiation of Isostructural Lanthanide(III) and Actinide(III)
 Compounds
;
_journal_issue 1
_journal_name_full Organometallics
_journal_page_first 33
_journal_paper_doi 10.1021/om7007315
_journal_volume 27
_journal_year 2008
_chemical_formula_sum 'C55 H75 K N3 Nd O11 S6'
_chemical_formula_weight 1329.88
_space_group_IT_number 61
_symmetry_cell_setting orthorhombic
_symmetry_space_group_name_Hall '-P 2ac 2ab'
_symmetry_space_group_name_H-M 'P b c a'
_atom_sites_solution_hydrogens geom
_atom_sites_solution_primary direct
_atom_sites_solution_secondary difmap
_audit_creation_method SHELXL-97
_cell_angle_alpha 90.00
_cell_angle_beta 90.00
_cell_angle_gamma 90.00
_cell_formula_units_Z 8
_cell_length_a 25.0619(13)
_cell_length_b 23.1566(7)
_cell_length_c 21.2957(11)
_cell_measurement_reflns_used 138722
_cell_measurement_temperature 100(2)
_cell_measurement_theta_max 25.68
_cell_measurement_theta_min 3.10
_cell_volume 12358.9(10)
_computing_cell_refinement 'DENZO-SMN (Otwinowski & Minor, 1997)'
_computing_data_reduction 'DENZO-SMN (Otwinowski & Minor, 1997)'
_computing_molecular_graphics 'SHELXTL (Sheldrick, 1999)'
_computing_publication_material 'SHELXTL (Sheldrick, 1999); PLATON (Spek, 2003)'
_computing_structure_refinement 'SHELXL-97 (Sheldrick, 1997)'
_computing_structure_solution 'SHELXS-97 (Sheldrick, 1997)'
_diffrn_ambient_temperature 100(2)
_diffrn_measured_fraction_theta_full 0.977
_diffrn_measured_fraction_theta_max 0.977
_diffrn_measurement_device_type 'Nonius Kappa-CCD area-detector diffractometer'
_diffrn_measurement_method 'one \f and three \w scans with 2\% steps'
_diffrn_radiation_monochromator graphite
_diffrn_radiation_source 'fine-focus sealed tube'
_diffrn_radiation_type MoK\a
_diffrn_radiation_wavelength 0.71073
_diffrn_reflns_av_R_equivalents 0.0433
_diffrn_reflns_av_sigmaI/netI 0.0782
_diffrn_reflns_limit_h_max 30
_diffrn_reflns_limit_h_min 0
_diffrn_reflns_limit_k_max 0
_diffrn_reflns_limit_k_min -28
_diffrn_reflns_limit_l_max 25
_diffrn_reflns_limit_l_min 0
_diffrn_reflns_number 138722
_diffrn_reflns_theta_full 25.68
_diffrn_reflns_theta_max 25.68
_diffrn_reflns_theta_min 3.10
_diffrn_standards_decay_% 0
_diffrn_standards_interval_time 0
_exptl_absorpt_coefficient_mu 1.168
_exptl_absorpt_correction_T_max 0.869
_exptl_absorpt_correction_T_min 0.567
_exptl_absorpt_correction_type refdelf
_exptl_absorpt_process_details 'program DELABS from PLATON (Spek, 2003)'
_exptl_crystal_colour 'translucent light blue'
_exptl_crystal_density_diffrn 1.429
_exptl_crystal_density_method 'not measured'
_exptl_crystal_description irregular
_exptl_crystal_F_000 5512
_exptl_crystal_size_max 0.25
_exptl_crystal_size_mid 0.20
_exptl_crystal_size_min 0.12
_refine_diff_density_max 2.490
_refine_diff_density_min -0.943
_refine_diff_density_rms 0.174
_refine_ls_extinction_method none
_refine_ls_goodness_of_fit_ref 1.098
_refine_ls_hydrogen_treatment constr
_refine_ls_matrix_type full
_refine_ls_number_parameters 699
_refine_ls_number_reflns 11460
_refine_ls_number_restraints 332
_refine_ls_restrained_S_all 1.099
_refine_ls_R_factor_all 0.1516
_refine_ls_R_factor_gt 0.0964
_refine_ls_shift/su_max 0.003
_refine_ls_shift/su_mean 0.001
_refine_ls_structure_factor_coef Fsqd
_refine_ls_weighting_details 'calc w=1/[\s^2^(Fo^2^)+(0.1772P)^2^+29.8132P] where P=(Fo^2^+2Fc^2^)/3'
_refine_ls_weighting_scheme calc
_refine_ls_wR_factor_gt 0.2784
_refine_ls_wR_factor_ref 0.3071
_reflns_number_gt 6861
_reflns_number_total 11460
_reflns_threshold_expression >2sigma(I)
_cod_data_source_file om7007315-file002.cif
_cod_data_source_block 7.thf
_cod_database_code 4070563

loop_
_symmetry_equiv_pos_as_xyz
'x, y, z'
'-x+1/2, -y, z+1/2'
'-x, y+1/2, -z+1/2'
'x+1/2, -y+1/2, -z'
'-x, -y, -z'
'x-1/2, y, -z-1/2'
'x, -y-1/2, z-1/2'
'-x-1/2, y-1/2, z'

loop_
_atom_site_label
_atom_site_type_symbol
_atom_site_fract_x
_atom_site_fract_y
_atom_site_fract_z
_atom_site_U_iso_or_equiv
_atom_site_adp_type
_atom_site_occupancy
_atom_site_symmetry_multiplicity
_atom_site_calc_flag
_atom_site_refinement_flags
Nd Nd 0.349520(18) 0.06263(2) 0.29884(2) 0.0394(2) Uani 1 1 d .
K K 0.10001(7) 0.22974(9) 0.51784(11) 0.0465(6) Uani 1 1 d D
S1A S 0.41773(10) 0.14990(13) 0.24023(13) 0.0563(7) Uani 1 1 d .
S2A S 0.53312(9) 0.11736(14) 0.26774(13) 0.0631(8) Uani 1 1 d .
S1B S 0.35313(9) 0.01628(11) 0.42837(13) 0.0486(7) Uani 1 1 d .
S2B S 0.35603(10) 0.11903(13) 0.51709(13) 0.0572(7) Uani 1 1 d .
S1C S 0.27441(9) 0.14915(11) 0.24978(12) 0.0472(6) Uani 1 1 d .
S2C S 0.16268(10) 0.11058(15) 0.28539(14) 0.0613(8) Uani 1 1 d .
N1A N 0.4515(3) 0.0714(3) 0.3230(4) 0.0439(19) Uani 1 1 d .
N1B N 0.3501(2) 0.1279(3) 0.3969(4) 0.0382(18) Uani 1 1 d .
N1C N 0.2483(3) 0.0633(3) 0.3280(4) 0.047(2) Uani 1 1 d .
C1A C 0.4643(3) 0.1080(5) 0.2811(5) 0.050(3) Uani 1 1 d .
C1B C 0.3529(3) 0.0884(4) 0.4410(4) 0.036(2) Uani 1 1 d .
C1C C 0.2323(3) 0.1049(4) 0.2904(4) 0.044(2) Uani 1 1 d .
C2A C 0.5456(4) 0.0659(5) 0.3257(5) 0.061(3) Uani 1 1 d .
C2B C 0.3526(4) 0.1884(5) 0.4857(6) 0.062(3) Uani 1 1 d .
C2C C 0.1560(4) 0.0513(5) 0.3350(6) 0.063(3) Uani 1 1 d .
C3A C 0.4973(3) 0.0446(5) 0.3494(5) 0.048(2) Uani 1 1 d .
C3B C 0.3495(4) 0.1849(5) 0.4195(5) 0.053(3) Uani 1 1 d .
C3C C 0.2060(4) 0.0320(4) 0.3552(5) 0.050(3) Uani 1 1 d .
C4A C 0.4967(4) 0.0075(4) 0.3982(5) 0.053(3) Uani 1 1 d .
H4A H 0.4646 -0.0053 0.4151 0.063 Uiso 1 1 calc R
C4B C 0.3471(4) 0.2337(4) 0.3832(6) 0.055(3) Uani 1 1 d .
H4B H 0.3451 0.2319 0.3397 0.066 Uiso 1 1 calc R
C4C C 0.2107(5) -0.0121(4) 0.3979(5) 0.061(3) Uani 1 1 d .
H4C H 0.2439 -0.0250 0.4113 0.073 Uiso 1 1 calc R
C5A C 0.5450(4) -0.0113(5) 0.4228(6) 0.069(3) Uani 1 1 d .
H5A H 0.5452 -0.0366 0.4566 0.083 Uiso 1 1 calc R
C5B C 0.3478(4) 0.2872(5) 0.4161(7) 0.069(3) Uani 1 1 d .
H5B H 0.3456 0.3215 0.3934 0.083 Uiso 1 1 calc R
C5C C 0.1635(6) -0.0370(6) 0.4206(7) 0.084(4) Uani 1 1 d U
H5C H 0.1649 -0.0644 0.4524 0.100 Uiso 1 1 calc R
C6A C 0.5931(6) 0.0075(6) 0.3972(7) 0.086(4) Uani 1 1 d U
H6A H 0.6250 -0.0064 0.4135 0.104 Uiso 1 1 calc R
C6B C 0.3514(4) 0.2894(6) 0.4786(7) 0.071(3) Uani 1 1 d U
H6B H 0.3533 0.3253 0.4982 0.086 Uiso 1 1 calc R
C6C C 0.1152(6) -0.0209(7) 0.3961(8) 0.103(5) Uani 1 1 d U
H6C H 0.0852 -0.0425 0.4063 0.124 Uiso 1 1 calc R
C7A C 0.5942(5) 0.0465(6) 0.3475(6) 0.077(3) Uani 1 1 d U
H7A H 0.6261 0.0590 0.3298 0.093 Uiso 1 1 calc R
C7B C 0.3523(4) 0.2409(6) 0.5147(6) 0.071(4) Uani 1 1 d .
H7B H 0.3527 0.2435 0.5582 0.085 Uiso 1 1 calc R
C7C C 0.1094(6) 0.0251(6) 0.3574(7) 0.091(4) Uani 1 1 d U
H7C H 0.0758 0.0388 0.3463 0.109 Uiso 1 1 calc R
O1 O 0.0422(6) 0.3330(7) 0.4858(7) 0.073(4) Uani 1 1 d DU
O2 O 0.0530(5) 0.2566(5) 0.3960(6) 0.071(3) Uani 1 1 d DU
O3 O 0.0318(8) 0.1463(8) 0.4487(9) 0.099(6) Uani 1 1 d U
O4 O 0.0339(5) 0.1428(6) 0.5790(6) 0.058(4) Uani 1 1 d DU
O5 O 0.0268(6) 0.2700(7) 0.6063(9) 0.071(7) Uani 1 1 d DU
O6 O 0.1673(8) 0.3195(8) 0.5632(10) 0.093(5) Uani 1 1 d U
O7 O 0.1609(5) 0.3055(5) 0.4310(6) 0.080(3) Uani 1 1 d DU
O8 O 0.1899(7) 0.1906(8) 0.4427(8) 0.084(5) Uani 1 1 d U
O9 O 0.1637(5) 0.1323(6) 0.5533(7) 0.100(4) Uani 1 1 d DU
O10 O 0.1371(4) 0.2226(4) 0.6461(5) 0.067(3) Uani 1 1 d DU
C1 C 0.3797(5) -0.0452(6) 0.2539(8) 0.080(5) Uani 1 1 d .
C2 C 0.3950(5) -0.0058(6) 0.2059(6) 0.065(3) Uani 1 1 d .
C3 C 0.3470(5) 0.0182(6) 0.1779(6) 0.075(4) Uani 1 1 d .
C4 C 0.3035(6) -0.0071(6) 0.2078(6) 0.075(3) Uani 1 1 d U
C5 C 0.3212(5) -0.0456(5) 0.2536(6) 0.069(3) Uani 1 1 d .
C6 C 0.4151(6) -0.0816(6) 0.2933(7) 0.090(5) Uani 1 1 d .
H6D H 0.4135 -0.0685 0.3361 0.135 Uiso 1 1 calc R
H6E H 0.4511 -0.0786 0.2783 0.135 Uiso 1 1 calc R
H6F H 0.4035 -0.1210 0.2911 0.135 Uiso 1 1 calc R
C7 C 0.4506(5) 0.0049(6) 0.1842(7) 0.081(4) Uani 1 1 d U
H7D H 0.4568 -0.0157 0.1457 0.121 Uiso 1 1 calc R
H7E H 0.4752 -0.0081 0.2156 0.121 Uiso 1 1 calc R
H7F H 0.4556 0.0455 0.1772 0.121 Uiso 1 1 calc R
C8 C 0.3476(7) 0.0608(7) 0.1249(10) 0.111(6) Uani 1 1 d U
H8A H 0.3612 0.0424 0.0877 0.167 Uiso 1 1 calc R
H8B H 0.3701 0.0928 0.1357 0.167 Uiso 1 1 calc R
H8C H 0.3120 0.0743 0.1172 0.167 Uiso 1 1 calc R
C9 C 0.2467(6) 0.0035(6) 0.1868(7) 0.091(4) Uani 1 1 d U
H9A H 0.2408 0.0443 0.1827 0.136 Uiso 1 1 calc R
H9B H 0.2225 -0.0122 0.2172 0.136 Uiso 1 1 calc R
H9C H 0.2409 -0.0149 0.1469 0.136 Uiso 1 1 calc R
C10 C 0.2870(7) -0.0853(7) 0.2951(7) 0.101(5) Uani 1 1 d U
H10A H 0.2703 -0.1143 0.2694 0.151 Uiso 1 1 calc R
H10B H 0.2600 -0.0629 0.3157 0.151 Uiso 1 1 calc R
H10C H 0.3092 -0.1036 0.3260 0.151 Uiso 1 1 calc R
C11 C 0.0243(15) 0.3488(11) 0.4255(7) 0.114(16) Uani 1 1 d DU
H11A H 0.0477 0.3783 0.4087 0.137 Uiso 1 1 calc R
H11B H -0.0112 0.3653 0.4288 0.137 Uiso 1 1 calc R
C12 C 0.0226(9) 0.2987(8) 0.3806(10) 0.092(6) Uani 1 1 d DU
H12A H -0.0138 0.2846 0.3779 0.111 Uiso 1 1 calc R
H12B H 0.0328 0.3122 0.3392 0.111 Uiso 1 1 calc R
C13 C 0.0343(10) 0.2081(8) 0.3603(11) 0.116(7) Uani 1 1 d DU
H13A H 0.0643 0.1854 0.3454 0.139 Uiso 1 1 calc R
H13B H 0.0141 0.2213 0.3242 0.139 Uiso 1 1 calc R
C14 C -0.0005(9) 0.1719(10) 0.4019(11) 0.065(6) Uani 1 1 d U
H14A H -0.0277 0.1957 0.4212 0.078 Uiso 1 1 calc R
H14B H -0.0180 0.1421 0.3773 0.078 Uiso 1 1 calc R
C15 C -0.0032(12) 0.1100(13) 0.4784(13) 0.092(8) Uani 1 1 d U
H15A H -0.0106 0.0760 0.4531 0.111 Uiso 1 1 calc R
H15B H -0.0364 0.1293 0.4883 0.111 Uiso 1 1 calc R
C16 C 0.0273(10) 0.0947(9) 0.5367(10) 0.116(7) Uani 1 1 d DU
H16A H 0.0087 0.0639 0.5584 0.139 Uiso 1 1 calc R
H16B H 0.0622 0.0804 0.5248 0.139 Uiso 1 1 calc R
C17 C -0.0126(9) 0.1627(8) 0.6118(11) 0.109(7) Uani 1 1 d DU
H17A H -0.0232 0.1372 0.6457 0.131 Uiso 1 1 calc R
H17B H -0.0426 0.1700 0.5840 0.131 Uiso 1 1 calc R
C18 C 0.0135(9) 0.2174(6) 0.6348(10) 0.111(7) Uani 1 1 d DU
H18A H -0.0083 0.2287 0.6704 0.133 Uiso 1 1 calc R
H18B H 0.0469 0.2042 0.6526 0.133 Uiso 1 1 calc R
C19 C -0.0133(6) 0.3070(6) 0.5857(8) 0.087(5) Uani 1 1 d DU
H19A H -0.0251 0.3304 0.6209 0.105 Uiso 1 1 calc R
H19B H -0.0435 0.2840 0.5719 0.105 Uiso 1 1 calc R
C20 C 0.0031(9) 0.3467(9) 0.5327(8) 0.115(7) Uani 1 1 d DU
H20A H -0.0294 0.3561 0.5101 0.137 Uiso 1 1 calc R
H20B H 0.0150 0.3822 0.5523 0.137 Uiso 1 1 calc R
C21 C 0.1861(9) 0.3630(9) 0.5255(8) 0.095(6) Uani 1 1 d DU
H21A H 0.2244 0.3593 0.5197 0.114 Uiso 1 1 calc R
H21B H 0.1786 0.4004 0.5441 0.114 Uiso 1 1 calc R
C22 C 0.1576(12) 0.3567(7) 0.4638(9) 0.17(3) Uani 1 1 d DU
H22A H 0.1201 0.3642 0.4714 0.205 Uiso 1 1 calc R
H22B H 0.1704 0.3871 0.4364 0.205 Uiso 1 1 calc R
C23 C 0.1963(12) 0.2864(10) 0.3997(13) 0.096(8) Uani 1 1 d DU
H23A H 0.2276 0.3103 0.4064 0.115 Uiso 1 1 calc R
H23B H 0.1862 0.2905 0.3560 0.115 Uiso 1 1 calc R
C24 C 0.2123(12) 0.2255(9) 0.4098(13) 0.096(8) Uani 1 1 d DU
H24A H 0.2138 0.2082 0.3683 0.115 Uiso 1 1 calc R
H24B H 0.2489 0.2269 0.4248 0.115 Uiso 1 1 calc R
C25 C 0.2102(6) 0.1414(6) 0.4680(6) 0.093(4) Uani 1 1 d DU
H25A H 0.2447 0.1323 0.4499 0.112 Uiso 1 1 calc R
H25B H 0.1863 0.1090 0.4613 0.112 Uiso 1 1 calc R
C26 C 0.2153(6) 0.1549(12) 0.5365(7) 0.12(2) Uani 1 1 d DU
H26A H 0.2444 0.1342 0.5564 0.149 Uiso 1 1 calc R
H26B H 0.2185 0.1960 0.5446 0.149 Uiso 1 1 calc R
C27 C 0.1605(11) 0.1234(13) 0.6205(8) 0.111(10) Uani 1 1 d DU
H27A H 0.1941 0.1055 0.6320 0.133 Uiso 1 1 calc R
H27B H 0.1335 0.0938 0.6261 0.133 Uiso 1 1 calc R
C28 C 0.1497(16) 0.1673(5) 0.6711(14) 0.10(2) Uani 1 1 d DU
H28A H 0.1203 0.1541 0.6969 0.124 Uiso 1 1 calc R
H28B H 0.1809 0.1706 0.6977 0.124 Uiso 1 1 calc R
C29 C 0.1702(7) 0.2684(6) 0.6665(8) 0.096(5) Uani 1 1 d DU
H29A H 0.2046 0.2519 0.6771 0.115 Uiso 1 1 calc R
H29B H 0.1551 0.2834 0.7051 0.115 Uiso 1 1 calc R
C30 C 0.1803(14) 0.3196(11) 0.6232(10) 0.055(8) Uani 1 1 d DU
H30A H 0.1625 0.3525 0.6419 0.066 Uiso 1 1 calc R
H30B H 0.2183 0.3276 0.6252 0.066 Uiso 1 1 calc R
O11 O 0.4326(9) 0.1411(12) 0.6787(14) 0.097(7) Uani 1 1 d DU
C31 C 0.3905(12) 0.1813(14) 0.6576(16) 0.076(7) Uani 1 1 d DU
H31A H 0.3780 0.1728 0.6155 0.091 Uiso 1 1 calc R
H31B H 0.4014 0.2214 0.6604 0.091 Uiso 1 1 calc R
C32 C 0.3492(14) 0.165(2) 0.709(3) 0.093(5) Uani 1 1 d DU
H32B H 0.3493 0.1930 0.7423 0.268 Uiso 1 1 calc R
H32A H 0.3137 0.1627 0.6909 0.268 Uiso 1 1 calc R
C33 C 0.3654(11) 0.1056(15) 0.7343(18) 0.077(11) Uani 1 1 d DU
H33B H 0.3525 0.1007 0.7768 0.092 Uiso 1 1 calc R
H33A H 0.3508 0.0751 0.7083 0.092 Uiso 1 1 calc R
C34 C 0.4257(11) 0.104(2) 0.733(2) 0.095(8) Uani 1 1 d DU
H34A H 0.4414 0.1203 0.7705 0.114 Uiso 1 1 calc R
H34B H 0.4394 0.0654 0.7259 0.114 Uiso 1 1 calc R

loop_
_atom_site_aniso_label
_atom_site_aniso_U_11
_atom_site_aniso_U_22
_atom_site_aniso_U_33
_atom_site_aniso_U_23
_atom_site_aniso_U_13
_atom_site_aniso_U_12
Nd 0.0278(3) 0.0459(4) 0.0446(4) -0.0038(2) -0.0025(2) 0.0058(2)
K 0.0317(11) 0.0441(12) 0.0637(14) -0.0029(10) 0.0001(9) 0.0043(9)
S1A 0.0303(12) 0.0850(19) 0.0535(16) 0.0226(14) 0.0035(11) 0.0038(13)
S2A 0.0289(13) 0.109(2) 0.0516(17) 0.0236(16) 0.0054(11) 0.0029(14)
S1B 0.0419(14) 0.0443(15) 0.0598(16) 0.0145(12) 0.0006(11) 0.0002(10)
S2B 0.0535(16) 0.0730(19) 0.0453(16) -0.0005(13) -0.0047(12) 0.0140(13)
S1C 0.0306(12) 0.0591(15) 0.0520(15) 0.0140(12) -0.0051(10) 0.0056(11)
S2C 0.0269(12) 0.093(2) 0.0640(18) 0.0083(16) -0.0058(11) 0.0014(13)
N1A 0.031(4) 0.062(5) 0.038(4) 0.003(4) -0.005(4) 0.010(4)
N1B 0.030(4) 0.042(5) 0.043(5) -0.009(4) 0.000(3) 0.005(3)
N1C 0.032(4) 0.045(5) 0.066(5) -0.016(4) 0.005(4) 0.005(4)
C1A 0.024(5) 0.079(7) 0.047(6) 0.006(5) -0.002(4) 0.002(5)
C1B 0.029(5) 0.046(5) 0.034(5) 0.004(4) 0.002(4) 0.003(4)
C1C 0.029(5) 0.048(6) 0.054(6) 0.002(5) -0.011(4) 0.003(4)
C2A 0.033(6) 0.098(9) 0.050(6) -0.003(6) -0.003(5) 0.017(5)
C2B 0.043(6) 0.076(8) 0.066(8) -0.007(6) -0.008(5) 0.011(5)
C2C 0.033(6) 0.081(8) 0.076(9) 0.002(6) -0.006(5) -0.026(5)
C3A 0.025(5) 0.073(7) 0.046(6) -0.001(5) -0.001(4) 0.006(5)
C3B 0.042(6) 0.056(7) 0.062(7) 0.007(6) -0.014(5) -0.010(5)
C3C 0.035(5) 0.046(6) 0.070(7) -0.014(5) 0.006(5) -0.012(4)
C4A 0.040(5) 0.051(6) 0.068(7) 0.000(6) -0.012(5) 0.005(5)
C4B 0.053(6) 0.037(6) 0.076(8) -0.001(5) -0.017(5) -0.001(4)
C4C 0.060(7) 0.045(6) 0.077(8) 0.015(6) 0.001(6) -0.022(5)
C5A 0.040(6) 0.098(9) 0.070(8) 0.029(7) -0.003(5) -0.005(6)
C5B 0.063(8) 0.054(7) 0.090(10) -0.003(7) -0.001(6) 0.000(5)
C5C 0.084(4) 0.083(4) 0.084(4) 0.0005(10) -0.0002(10) -0.0004(10)
C6A 0.086(4) 0.086(4) 0.087(4) 0.0006(10) -0.0004(10) 0.0002(10)
C6B 0.072(3) 0.071(3) 0.072(3) -0.0006(10) -0.0010(10) 0.0004(10)
C6C 0.103(5) 0.103(5) 0.103(5) 0.0001(10) 0.0001(10) -0.0008(10)
C7A 0.077(4) 0.078(4) 0.077(4) 0.0011(10) 0.0000(10) -0.0002(10)
C7B 0.071(8) 0.073(9) 0.068(8) -0.034(7) -0.015(6) 0.001(6)
C7C 0.091(4) 0.091(4) 0.091(4) 0.0005(10) 0.0000(10) 0.0000(10)
O1 0.073(4) 0.073(4) 0.073(4) 0.0001(10) -0.0001(10) 0.0000(10)
O2 0.071(4) 0.071(4) 0.071(4) 0.0001(10) -0.0001(10) 0.0008(10)
O3 0.099(6) 0.099(6) 0.099(6) 0.0000(10) 0.0000(10) -0.0002(10)
O4 0.057(4) 0.058(4) 0.057(4) -0.0001(10) 0.0003(10) -0.0003(10)
O5 0.071(7) 0.071(7) 0.071(7) 0.0000(10) 0.0000(10) 0.0001(10)
O6 0.093(5) 0.093(5) 0.092(5) -0.0001(10) 0.0001(10) -0.0004(10)
O7 0.080(3) 0.080(3) 0.080(3) -0.0001(10) 0.0010(10) 0.0005(10)
O8 0.084(5) 0.084(5) 0.084(5) 0.0005(10) 0.0010(10) 0.0001(10)
O9 0.101(4) 0.100(4) 0.100(4) -0.0007(10) -0.0009(10) 0.0008(10)
O10 0.066(3) 0.067(3) 0.067(3) -0.0002(10) -0.0005(10) -0.0001(10)
C1 0.048(7) 0.076(8) 0.118(12) -0.073(9) -0.023(7) 0.030(7)
C2 0.057(7) 0.080(9) 0.056(7) -0.032(7) -0.001(6) 0.017(6)
C3 0.071(8) 0.104(10) 0.049(7) -0.028(7) -0.017(6) 0.034(7)
C4 0.075(4) 0.076(4) 0.075(4) -0.0013(10) -0.0010(10) 0.0003(10)
C5 0.059(7) 0.051(6) 0.095(9) -0.032(7) 0.000(7) -0.005(6)
C6 0.067(8) 0.080(9) 0.123(12) -0.056(8) -0.020(8) 0.036(7)
C7 0.081(4) 0.081(4) 0.081(4) -0.0004(10) 0.0002(10) 0.0011(10)
C8 0.111(6) 0.112(6) 0.111(6) -0.0002(10) 0.0000(10) 0.0003(10)
C9 0.090(4) 0.091(4) 0.091(4) -0.0099(10) -0.0008(10) 0.0007(10)
C10 0.101(5) 0.101(5) 0.101(5) -0.0008(10) -0.0002(10) 0.0000(10)
C11 0.114(16) 0.114(16) 0.114(16) 0.0000(10) 0.0001(10) 0.0001(10)
C12 0.092(6) 0.092(6) 0.092(6) 0.0002(10) 0.0000(10) 0.0000(10)
C13 0.116(7) 0.116(7) 0.116(7) 0.0001(10) -0.0002(10) -0.0002(10)
C14 0.065(6) 0.065(6) 0.065(6) -0.0001(10) -0.0003(10) -0.0003(10)
C15 0.092(8) 0.092(8) 0.092(8) 0.0003(10) -0.0001(10) -0.0002(10)
C16 0.116(8) 0.116(8) 0.116(8) 0.0003(10) -0.0001(10) -0.0003(10)
C17 0.109(7) 0.109(7) 0.109(7) 0.0000(10) 0.0001(10) 0.0000(10)
C18 0.111(7) 0.111(7) 0.111(7) 0.0000(10) -0.0001(10) -0.0003(10)
C19 0.087(5) 0.087(5) 0.087(5) -0.0005(10) 0.0002(10) 0.0001(10)
C20 0.115(7) 0.115(7) 0.114(7) -0.0001(10) -0.0003(10) 0.0003(10)
C21 0.095(6) 0.095(6) 0.095(6) -0.0004(10) 0.0001(10) -0.0002(10)
C22 0.17(3) 0.17(3) 0.17(3) 0.0000(10) -0.0001(10) 0.0000(10)
C23 0.096(8) 0.096(8) 0.096(8) 0.0001(10) 0.0002(10) 0.0003(10)
C24 0.096(9) 0.096(9) 0.096(9) -0.0002(10) 0.0003(10) 0.0000(10)
C25 0.093(4) 0.093(4) 0.093(4) -0.0003(10) 0.0003(10) 0.0003(10)
C26 0.12(2) 0.12(2) 0.12(2) 0.0000(10) 0.0000(10) 0.0000(10)
C27 0.111(10) 0.111(10) 0.111(10) 0.0000(10) -0.0002(10) 0.0001(10)
C28 0.10(2) 0.10(2) 0.10(2) 0.0000(10) 0.0000(10) 0.0001(10)
C29 0.096(5) 0.096(5) 0.096(5) -0.0002(10) 0.0002(10) -0.0006(10)
C30 0.055(8) 0.055(8) 0.055(9) -0.0001(10) -0.0003(10) 0.0001(10)
O11 0.097(7) 0.097(7) 0.097(7) 0.0000(7) 0.0000(7) 0.0000(7)
C31 0.076(7) 0.075(7) 0.076(7) 0.0001(10) 0.0000(10) 0.0001(10)
C32 0.094(5) 0.093(5) 0.092(5) -0.0001(10) 0.0002(10) -0.0004(10)
C33 0.077(11) 0.077(11) 0.077(11) 0.0001(10) 0.0000(10) 0.0000(10)
C34 0.095(8) 0.095(8) 0.095(8) 0.0000(10) 0.0000(10) 0.0000(10)

loop_
_atom_type_symbol
_atom_type_description
_atom_type_scat_dispersion_real
_atom_type_scat_dispersion_imag
_atom_type_scat_source
C C 0.0033 0.0016 'International Tables Vol C Tables 4.2.6.8 and 6.1.1.4'
H H 0.0000 0.0000 'International Tables Vol C Tables 4.2.6.8 and 6.1.1.4'
N N 0.0061 0.0033 'International Tables Vol C Tables 4.2.6.8 and 6.1.1.4'
O O 0.0106 0.0060 'International Tables Vol C Tables 4.2.6.8 and 6.1.1.4'
K K 0.2009 0.2494 'International Tables Vol C Tables 4.2.6.8 and 6.1.1.4'
S S 0.1246 0.1234 'International Tables Vol C Tables 4.2.6.8 and 6.1.1.4'
Nd Nd -0.1943 3.0179 'International Tables Vol C Tables 4.2.6.8 and 6.1.1.4'

loop_
_geom_angle_atom_site_label_1
_geom_angle_atom_site_label_2
_geom_angle_atom_site_label_3
_geom_angle
N1B Nd N1C 79.0(2)
N1B Nd N1A 77.9(2)
N1C Nd N1A 154.4(3)
N1B Nd S1A 86.41(17)
N1C Nd S1A 131.64(18)
N1A Nd S1A 57.29(19)
N1B Nd S1C 83.79(17)
N1C Nd S1C 57.22(19)
N1A Nd S1C 130.01(18)
S1A Nd S1C 75.64(7)
N1B Nd S1B 57.16(18)
N1C Nd S1B 79.1(2)
N1A Nd S1B 79.33(19)
S1A Nd S1B 129.03(7)
S1C Nd S1B 126.68(7)
O5 K O9 116.8(4)
O5 K O6 85.2(6)
O9 K O6 99.0(5)
O5 K O1 63.4(4)
O9 K O1 175.7(4)
O6 K O1 76.8(5)
O5 K O10 65.9(4)
O9 K O10 61.8(3)
O6 K O10 62.0(4)
O1 K O10 115.7(4)
O5 K O8 170.1(5)
O9 K O8 57.9(5)
O6 K O8 87.4(5)
O1 K O8 121.2(5)
O10 K O8 104.7(4)
O5 K O4 63.5(4)
O9 K O4 69.9(4)
O6 K O4 133.6(5)
O1 K O4 113.2(4)
O10 K O4 73.8(3)
O8 K O4 118.1(4)
O5 K O2 105.3(5)
O9 K O2 128.9(4)
O6 K O2 112.6(5)
O1 K O2 53.7(4)
O10 K O2 169.4(3)
O8 K O2 83.7(4)
O4 K O2 108.4(4)
O5 K O3 100.0(6)
O9 K O3 86.5(5)
O6 K O3 169.9(6)
O1 K O3 97.6(5)
O10 K O3 128.1(4)
O8 K O3 88.3(5)
O4 K O3 56.3(5)
O2 K O3 57.7(5)
O5 K O7 124.1(4)
O9 K O7 110.0(4)
O6 K O7 58.3(5)
O1 K O7 67.7(4)
O10 K O7 117.2(3)
O8 K O7 56.2(4)
O4 K O7 168.0(4)
O2 K O7 61.8(3)
O3 K O7 111.8(5)
C1A S1A Nd 78.1(3)
C2A S2A C1A 88.7(5)
C1B S1B Nd 77.9(3)
C2B S2B C1B 90.9(5)
C1C S1C Nd 78.8(3)
C2C S2C C1C 89.9(5)
C1A N1A C3A 111.5(8)
C1A N1A Nd 99.2(5)
C3A N1A Nd 146.5(7)
C1B N1B C3B 114.2(8)
C1B N1B Nd 99.9(6)
C3B N1B Nd 146.0(7)
C1C N1C C3C 113.3(8)
C1C N1C Nd 99.0(6)
C3C N1C Nd 145.7(6)
N1A C1A S1A 123.4(7)
N1A C1A S2A 116.2(7)
S1A C1A S2A 120.3(6)
N1B C1B S1B 125.0(7)
N1B C1B S2B 112.2(7)
S1B C1B S2B 122.8(6)
N1C C1C S1C 124.0(7)
N1C C1C S2C 113.4(7)
S1C C1C S2C 122.6(6)
C7A C2A C3A 121.9(11)
C7A C2A S2A 128.1(10)
C3A C2A S2A 110.0(7)
C7B C2B C3B 120.2(12)
C7B C2B S2B 130.4(10)
C3B C2B S2B 109.4(9)
C7C C2C C3C 120.2(12)
C7C C2C S2C 129.0(10)
C3C C2C S2C 110.7(7)
C4A C3A C2A 120.7(9)
C4A C3A N1A 125.2(9)
C2A C3A N1A 113.6(9)
C4B C3B C2B 121.1(11)
C4B C3B N1B 125.6(10)
C2B C3B N1B 113.3(10)
C4C C3C N1C 126.2(9)
C4C C3C C2C 121.3(9)
N1C C3C C2C 112.5(9)
C3A C4A C5A 118.8(10)
C3B C4B C5B 116.2(11)
C3C C4C C5C 117.5(11)
C4A C5A C6A 120.6(11)
C6B C5B C4B 121.6(13)
C6C C5C C4C 120.1(14)
C7A C6A C5A 121.1(13)
C5B C6B C7B 122.1(13)
C5C C6C C7C 122.8(16)
C6A C7A C2A 116.7(13)
C2B C7B C6B 118.7(12)
C6C C7C C2C 117.3(14)
C11 O1 C20 111.1(10)
C11 O1 K 126.3(13)
C20 O1 K 111.2(11)
C12 O2 C13 105.4(16)
C12 O2 K 129.1(12)
C13 O2 K 115.8(12)
C15 O3 C14 102.5(19)
C15 O3 K 122.7(16)
C14 O3 K 114.0(14)
C16 O4 C17 117.3(15)
C16 O4 K 108.6(12)
C17 O4 K 117.3(10)
C19 O5 C18 120.0(11)
C19 O5 K 117.9(12)
C18 O5 K 99.2(12)
C30 O6 C21 118.7(19)
C30 O6 K 118.5(15)
C21 O6 K 122.8(14)
C23 O7 C22 130.4(18)
C23 O7 K 120.6(15)
C22 O7 K 99.2(11)
C24 O8 C25 128.0(19)
C24 O8 K 118.1(17)
C25 O8 K 109.5(11)
C26 O9 C27 110.4(10)
C26 O9 K 98.6(11)
C27 O9 K 110.0(14)
C29 O10 C28 115.4(11)
C29 O10 K 115.9(8)
C28 O10 K 118.4(12)
C2 C1 C5 105.6(11)
C2 C1 C6 127.6(13)
C5 C1 C6 126.7(15)
C1 C2 C3 108.5(11)
C1 C2 C7 125.6(11)
C3 C2 C7 125.7(13)
C4 C3 C2 107.5(13)
C4 C3 C8 129.0(12)
C2 C3 C8 123.5(13)
C5 C4 C3 109.9(12)
C5 C4 C9 127.7(12)
C3 C4 C9 122.2(12)
C4 C5 C1 108.6(12)
C4 C5 C10 127.3(12)
C1 C5 C10 124.0(13)
O1 C11 C12 112.7(19)
O2 C12 C11 114.1(19)
O2 C13 C14 108.4(18)
O3 C14 C13 109(2)
O3 C15 C16 102(2)
O4 C16 C15 113(2)
O4 C17 C18 94.3(15)
O5 C18 C17 133.8(19)
O5 C19 C20 114.4(15)
O1 C20 C19 124.8(17)
O6 C21 C22 106.1(18)
O7 C22 C21 120(2)
O7 C23 C24 118(3)
O8 C24 C23 126(3)
O8 C25 C26 104.0(15)
O9 C26 C25 95.2(13)
O9 C27 C28 128(3)
O10 C28 C27 112(2)
O10 C29 C30 119.6(17)
O6 C30 C29 123(2)
C34 O11 C31 122(2)
O11 C31 C32 96(3)
C33 C32 C31 107(3)
C34 C33 C32 106(3)
O11 C34 C33 97(3)

loop_
_geom_bond_atom_site_label_1
_geom_bond_atom_site_label_2
_geom_bond_distance
Nd N1B 2.578(7)
Nd N1C 2.611(8)
Nd N1A 2.614(7)
Nd C3 2.773(12)
Nd C5 2.778(10)
Nd C2 2.780(10)
Nd C4 2.774(13)
Nd C1 2.779(10)
Nd S1A 2.926(3)
Nd S1C 2.941(2)
Nd S1B 2.961(3)
K O5 2.790(15)
K O9 2.865(14)
K O6 2.846(19)
K O1 2.878(15)
K O10 2.889(10)
K O8 2.908(18)
K O4 2.914(14)
K O2 2.917(14)
K O3 2.97(2)
K O7 2.972(13)
S1A C1A 1.749(10)
S2A C2A 1.745(12)
S2A C1A 1.762(9)
S1B C1B 1.691(10)
S2B C2B 1.743(13)
S2B C1B 1.770(10)
S1C C1C 1.707(10)
S2C C2C 1.739(13)
S2C C1C 1.753(9)
N1A C1A 1.273(12)
N1A C3A 1.421(12)
N1B C1B 1.314(12)
N1B C3B 1.405(13)
N1C C1C 1.314(12)
N1C C3C 1.411(12)
C2A C7A 1.379(16)
C2A C3A 1.401(14)
C2B C7B 1.363(16)
C2B C3B 1.413(16)
C2C C7C 1.401(17)
C2C C3C 1.397(15)
C3A C4A 1.348(14)
C3B C4B 1.371(15)
C3C C4C 1.373(14)
C4A C5A 1.387(14)
C4B C5B 1.423(16)
C4C C5C 1.401(17)
C5A C6A 1.392(16)
C5B C6B 1.336(18)
C5C C6C 1.37(2)
C6A C7A 1.393(19)
C6B C7B 1.362(19)
C6C C7C 1.35(2)
O1 C11 1.410(10)
O1 C20 1.434(10)
O2 C12 1.28(2)
O2 C13 1.436(10)
O3 C15 1.37(3)
O3 C14 1.41(3)
O4 C16 1.443(10)
O4 C17 1.43(2)
O5 C19 1.392(10)
O5 C18 1.401(10)
O6 C30 1.32(3)
O6 C21 1.37(2)
O7 C23 1.19(2)
O7 C22 1.378(10)
O8 C24 1.21(2)
O8 C25 1.361(19)
O9 C26 1.439(10)
O9 C27 1.447(10)
O10 C29 1.415(9)
O10 C28 1.422(10)
C1 C2 1.42(2)
C1 C5 1.465(17)
C1 C6 1.48(2)
C2 C3 1.452(16)
C2 C7 1.489(18)
C3 C4 1.392(18)
C3 C8 1.50(2)
C4 C5 1.393(18)
C4 C9 1.512(19)
C5 C10 1.54(2)
C11 C12 1.50(3)
C13 C14 1.50(3)
C15 C16 1.50(3)
C17 C18 1.51(3)
C19 C20 1.513(10)
C21 C22 1.50(3)
C23 C24 1.48(3)
C25 C26 1.497(10)
C27 C28 1.51(3)
C29 C30 1.52(3)
O11 C34 1.45(5)
O11 C31 1.48(4)
C31 C32 1.55(6)
C32 C33 1.53(6)
C33 C34 1.51(4)
